data_2300328
loop_
_publ_author_name
'Eccles, Kevin S.'
'Stokes, Stephen P.'
'Daly, Carla A.'
'Barry, Nicola M.'
'McSweeney, Sharon P.'
'O'Neill, Damian J.'
'Kelly, Dawn M.'
'Jennings, W. Brian'
'N\'i Dhubhghaill, O. M.'
'Moynihan, Humphrey A.'
'Maguire, Anita R.'
'Lawrence, Simon E.'

_publ_section_title
;
 Evaluation of the Bruker SMART X2S: crystallography for the
 nonspecialist?
;
_journal_coden_ASTM JACGAR
_journal_coeditor_code KK5074
_journal_issue 1
_journal_name_full 'Journal of Applied Crystallography'
_journal_page_first 213
_journal_page_last 215
_journal_paper_doi 10.1107/S0021889810042561
_journal_volume 44
_journal_year 2011
_chemical_formula_moiety 'C13 H10 I N O2 S'
_chemical_formula_sum 'C13 H10 I N O2 S'
_chemical_formula_weight 371.18
_space_group_crystal_system triclinic
_space_group_IT_number 2
_space_group_name_Hall '-P 1'
_space_group_name_H-M_alt 'P -1'
_symmetry_space_group_name_Hall '-P 1'
_symmetry_space_group_name_H-M 'P -1'
_atom_sites_solution_hydrogens geom
_atom_sites_solution_primary direct
_atom_sites_solution_secondary difmap
_audit_creation_method 'APEX2 v2010.1-2'
_cell_angle_alpha 95.418(3)
_cell_angle_beta 103.879(3)
_cell_angle_gamma 96.985(3)
_cell_formula_units_Z 2
_cell_length_a 7.4946(11)
_cell_length_b 7.7421(11)
_cell_length_c 11.4816(16)
_cell_measurement_reflns_used 4101
_cell_measurement_temperature 291.(2)
_cell_measurement_theta_max 27.1162
_cell_measurement_theta_min 2.6726
_cell_volume 636.65(16)
_computing_cell_refinement 'SAINT V7.66A (Bruker AXS, 2009)'
_computing_data_collection 'Bruker Instrument Service v2009, 7, 0, 0'
_computing_data_reduction 'SAINT V7.66A (Bruker AXS, 2009)'
_computing_structure_refinement 'SHELXL-97 (Sheldrick, 2008)'
_computing_structure_solution 'SHELXS-97 (Sheldrick, 2008)'
_diffrn_ambient_temperature 291.(2)
_diffrn_detector_area_resol_mean 8.3333
_diffrn_measured_fraction_theta_full 0.973
_diffrn_measured_fraction_theta_max 0.973
_diffrn_measurement_device_type 'Bruker APEX II DUO'
_diffrn_measurement_method '\f & \w  scans'
_diffrn_radiation_monochromator graphite
_diffrn_radiation_source 'fine-focus sealed tube'
_diffrn_radiation_type MoK\a
_diffrn_radiation_wavelength 0.71073
_diffrn_reflns_av_R_equivalents 0.0247
_diffrn_reflns_av_sigmaI/netI 0.0285
_diffrn_reflns_limit_h_max 9
_diffrn_reflns_limit_h_min -4
_diffrn_reflns_limit_k_max 9
_diffrn_reflns_limit_k_min -9
_diffrn_reflns_limit_l_max 14
_diffrn_reflns_limit_l_min -14
_diffrn_reflns_number 7653
_diffrn_reflns_theta_full 27.34
_diffrn_reflns_theta_max 27.34
_diffrn_reflns_theta_min 1.84
_exptl_absorpt_coefficient_mu 2.671
_exptl_absorpt_correction_T_max 0.76
_exptl_absorpt_correction_T_min 0.56
_exptl_absorpt_correction_type multi-scan
_exptl_absorpt_process_details 'Sadabs Version 2008/1'
_exptl_crystal_colour Colourless
_exptl_crystal_density_diffrn 1.936
_exptl_crystal_density_method 'not measured'
_exptl_crystal_description Block
_exptl_crystal_F_000 360
_exptl_crystal_size_max 0.38
_exptl_crystal_size_mid 0.31
_exptl_crystal_size_min 0.28
_refine_diff_density_max 1.407
_refine_diff_density_min -0.425
_refine_ls_extinction_method none
_refine_ls_goodness_of_fit_ref 1.047
_refine_ls_hydrogen_treatment constr
_refine_ls_matrix_type full
_refine_ls_number_parameters 163
_refine_ls_number_reflns 2786
_refine_ls_number_restraints 0
_refine_ls_restrained_S_all 1.047
_refine_ls_R_factor_all 0.0324
_refine_ls_R_factor_gt 0.0275
_refine_ls_shift/su_max 0.004
_refine_ls_shift/su_mean 0.000
_refine_ls_structure_factor_coef Fsqd
_refine_ls_weighting_details 'calc w=1/[\s^2^(Fo^2^)+(0.0324P)^2^+0.3359P] where P=(Fo^2^+2Fc^2^)/3'
_refine_ls_weighting_scheme calc
_refine_ls_wR_factor_gt 0.0633
_refine_ls_wR_factor_ref 0.0659
_reflns_number_gt 2492
_reflns_number_total 2786
_reflns_threshold_expression >2sigma(I)
_cod_data_source_file kk5074.cif
_cod_data_source_block Compound_11_APEX
_cod_database_code 2300328

loop_
_space_group_symop_operation_xyz
'x, y, z'
'-x, -y, -z'

loop_
_atom_site_type_symbol
_atom_site_label
_atom_site_fract_x
_atom_site_fract_y
_atom_site_fract_z
_atom_site_U_iso_or_equiv
_atom_site_adp_type
_atom_site_calc_flag
_atom_site_refinement_flags
_atom_site_occupancy
_atom_site_disorder_assembly
_atom_site_disorder_group
I I1 1.32050(2) 1.17267(3) 1.412333(19) 0.04289(9) Uani d . 1 . .
S S1 0.54670(9) 0.71959(11) 0.91681(7) 0.0413(2) Uani d . 1 . .
O O1 -0.3387(3) 0.3512(4) 0.7134(3) 0.0599(7) Uani d . 1 . .
O O2 -0.2470(3) 0.3193(4) 0.5501(2) 0.0598(7) Uani d . 1 . .
N N1 -0.2198(3) 0.3702(3) 0.6568(3) 0.0395(6) Uani d . 1 . .
C C1 1.0642(4) 1.0503(4) 1.2973(3) 0.0328(6) Uani d . 1 . .
C C2 0.9027(4) 1.0497(4) 1.3363(3) 0.0395(7) Uani d . 1 . .
H H2 0.9061 1.1044 1.4126 0.047 Uiso calc R 1 . .
C C3 0.7356(4) 0.9660(4) 1.2595(3) 0.0395(7) Uani d . 1 . .
H H3 0.6271 0.9657 1.2853 0.047 Uiso calc R 1 . .
C C4 0.7265(4) 0.8831(4) 1.1456(3) 0.0312(6) Uani d . 1 . .
C C5 0.5358(4) 0.7918(4) 1.0649(3) 0.0378(7) Uani d . 1 . .
H H5A 0.4464 0.873 1.0613 0.045 Uiso calc R 1 . .
H H5B 0.4926 0.692 1.1012 0.045 Uiso calc R 1 . .
C C6 0.3162(4) 0.6227(4) 0.8469(3) 0.0332(6) Uani d . 1 . .
C C7 0.1686(4) 0.6265(4) 0.9014(3) 0.0386(7) Uani d . 1 . .
H H7 0.1882 0.6834 0.9794 0.046 Uiso calc R 1 . .
C C8 -0.0077(4) 0.5444(4) 0.8379(3) 0.0357(7) Uani d . 1 . .
H H8 -0.1072 0.5464 0.8729 0.043 Uiso calc R 1 . .
C C9 -0.0341(4) 0.4602(4) 0.7227(3) 0.0328(6) Uani d . 1 . .
C C10 0.8916(4) 0.8863(4) 1.1080(3) 0.0388(7) Uani d . 1 . .
H H10 0.8891 0.8328 1.0315 0.047 Uiso calc R 1 . .
C C11 1.0595(4) 0.9698(4) 1.1851(3) 0.0403(7) Uani d . 1 . .
H H11 1.1688 0.9706 1.1602 0.048 Uiso calc R 1 . .
C C12 0.2851(4) 0.5383(4) 0.7294(3) 0.0379(7) Uani d . 1 . .
H H12 0.3835 0.5371 0.6932 0.046 Uiso calc R 1 . .
C C13 0.1094(4) 0.4566(4) 0.6663(3) 0.0370(7) Uani d . 1 . .
H H13 0.0882 0.4005 0.5879 0.044 Uiso calc R 1 . .

loop_
_atom_site_aniso_label
_atom_site_aniso_U_11
_atom_site_aniso_U_22
_atom_site_aniso_U_33
_atom_site_aniso_U_12
_atom_site_aniso_U_13
_atom_site_aniso_U_23
I1 0.03388(11) 0.04810(15) 0.03853(15) -0.00226(8) 0.00008(8) -0.00079(10)
S1 0.0279(3) 0.0544(5) 0.0359(4) -0.0025(3) 0.0055(3) -0.0048(4)
O1 0.0352(11) 0.0776(19) 0.0622(18) -0.0071(11) 0.0170(11) -0.0061(14)
O2 0.0434(12) 0.0770(19) 0.0448(16) -0.0103(12) 0.0002(11) -0.0098(14)
N1 0.0305(11) 0.0382(15) 0.0439(17) -0.0002(10) 0.0026(11) 0.0013(13)
C1 0.0299(12) 0.0326(15) 0.0327(16) 0.0020(10) 0.0037(11) 0.0023(12)
C2 0.0368(14) 0.0465(19) 0.0317(17) 0.0036(12) 0.0071(12) -0.0053(14)
C3 0.0332(13) 0.0507(19) 0.0341(18) 0.0046(12) 0.0106(12) 0.0000(15)
C4 0.0301(12) 0.0292(15) 0.0329(16) 0.0035(10) 0.0060(11) 0.0032(12)
C5 0.0335(13) 0.0321(16) 0.055(2) 0.0085(11) 0.0198(13) 0.0152(15)
C6 0.0265(11) 0.0343(16) 0.0364(17) 0.0032(10) 0.0041(11) 0.0042(13)
C7 0.0369(14) 0.0458(18) 0.0305(17) 0.0042(12) 0.0089(12) -0.0061(14)
C8 0.0305(12) 0.0414(17) 0.0338(17) 0.0027(11) 0.0092(11) -0.0019(14)
C9 0.0288(12) 0.0307(15) 0.0348(17) 0.0015(10) 0.0023(11) 0.0021(13)
C10 0.0363(14) 0.0483(19) 0.0293(17) 0.0027(13) 0.0093(12) -0.0054(14)
C11 0.0320(13) 0.0504(19) 0.0376(19) 0.0042(12) 0.0099(12) 0.0010(15)
C12 0.0328(13) 0.0477(18) 0.0326(17) 0.0031(12) 0.0103(12) 0.0005(14)
C13 0.0370(13) 0.0421(17) 0.0286(17) 0.0035(12) 0.0057(12) -0.0024(14)

loop_
_atom_type_symbol
_atom_type_description
_atom_type_scat_dispersion_real
_atom_type_scat_dispersion_imag
_atom_type_scat_source
C C 0.0033 0.0016 'International Tables Vol C Tables 4.2.6.8 and 6.1.1.4'
H H 0.0000 0.0000 'International Tables Vol C Tables 4.2.6.8 and 6.1.1.4'
N N 0.0061 0.0033 'International Tables Vol C Tables 4.2.6.8 and 6.1.1.4'
O O 0.0106 0.0060 'International Tables Vol C Tables 4.2.6.8 and 6.1.1.4'
S S 0.1246 0.1234 'International Tables Vol C Tables 4.2.6.8 and 6.1.1.4'
I I -0.4742 1.8119 'International Tables Vol C Tables 4.2.6.8 and 6.1.1.4'

loop_
_geom_angle_atom_site_label_1
_geom_angle_atom_site_label_2
_geom_angle_atom_site_label_3
_geom_angle_site_symmetry_1
_geom_angle_site_symmetry_3
_geom_angle
_geom_angle_publ_flag
C6 S1 C5 . . 102.67(14) ?
O2 N1 O1 . . 123.8(3) ?
O2 N1 C9 . . 118.4(3) ?
O1 N1 C9 . . 117.8(3) ?
C11 C1 C2 . . 120.6(3) ?
C11 C1 I1 . . 119.4(2) ?
C2 C1 I1 . . 120.0(2) ?
C1 C2 C3 . . 119.0(3) ?
C1 C2 H2 . . 120.5 ?
C3 C2 H2 . . 120.5 ?
C4 C3 C2 . . 121.7(3) ?
C4 C3 H3 . . 119.1 ?
C2 C3 H3 . . 119.1 ?
C3 C4 C10 . . 118.2(3) ?
C3 C4 C5 . . 119.0(2) ?
C10 C4 C5 . . 122.7(3) ?
C4 C5 S1 . . 112.32(18) ?
C4 C5 H5A . . 109.1 ?
S1 C5 H5A . . 109.1 ?
C4 C5 H5B . . 109.1 ?
S1 C5 H5B . . 109.1 ?
H5A C5 H5B . . 107.9 ?
C12 C6 C7 . . 119.9(3) ?
C12 C6 S1 . . 115.8(2) ?
C7 C6 S1 . . 124.3(2) ?
C8 C7 C6 . . 119.4(3) ?
C8 C7 H7 . . 120.3 ?
C6 C7 H7 . . 120.3 ?
C9 C8 C7 . . 119.6(3) ?
C9 C8 H8 . . 120.2 ?
C7 C8 H8 . . 120.2 ?
C8 C9 C13 . . 122.1(3) ?
C8 C9 N1 . . 119.4(3) ?
C13 C9 N1 . . 118.4(3) ?
C11 C10 C4 . . 120.1(3) ?
C11 C10 H10 . . 120.0 ?
C4 C10 H10 . . 120.0 ?
C1 C11 C10 . . 120.3(3) ?
C1 C11 H11 . . 119.8 ?
C10 C11 H11 . . 119.8 ?
C13 C12 C6 . . 120.6(3) ?
C13 C12 H12 . . 119.7 ?
C6 C12 H12 . . 119.7 ?
C12 C13 C9 . . 118.4(3) ?
C12 C13 H13 . . 120.8 ?
C9 C13 H13 . . 120.8 ?

loop_
_geom_bond_atom_site_label_1
_geom_bond_atom_site_label_2
_geom_bond_site_symmetry_2
_geom_bond_distance
_geom_bond_publ_flag
I1 C1 . 2.106(3) ?
S1 C6 . 1.760(3) ?
S1 C5 . 1.763(3) ?
O1 N1 . 1.225(3) ?
O2 N1 . 1.211(4) ?
N1 C9 . 1.468(3) ?
C1 C11 . 1.368(5) ?
C1 C2 . 1.388(4) ?
C2 C3 . 1.389(4) ?
C2 H2 . 0.93 ?
C3 C4 . 1.384(4) ?
C3 H3 . 0.93 ?
C4 C10 . 1.404(4) ?
C4 C5 . 1.548(4) ?
C5 H5A . 0.97 ?
C5 H5B . 0.97 ?
C6 C12 . 1.395(4) ?
C6 C7 . 1.397(4) ?
C7 C8 . 1.388(4) ?
C7 H7 . 0.93 ?
C8 C9 . 1.376(4) ?
C8 H8 . 0.93 ?
C9 C13 . 1.384(4) ?
C10 C11 . 1.394(4) ?
C10 H10 . 0.93 ?
C11 H11 . 0.93 ?
C12 C13 . 1.383(4) ?
C12 H12 . 0.93 ?
C13 H13 . 0.93 ?
